data_2233103
loop_
_publ_author_name
'Rivera, Augusto'
'Camacho, Jairo'
'R\'ios-Motta, Jaime'
'Fejfarov\'a, Karla'
'Du\<sek, Michal'

_publ_section_title
;
 3,3'-(Ethane-1,2-diyl)bis(3,4-dihydro-2<i>H</i>-1,3-benzoxazine)
;
_journal_coeditor_code BT5748
_journal_issue 1
_journal_name_full 'Acta Crystallographica Section E'
_journal_page_first o148
_journal_paper_doi 10.1107/S1600536811053530
_journal_volume 68
_journal_year 2012
_chemical_formula_iupac 'C18 H20 N2 O2'
_chemical_formula_moiety 'C18 H20 N2 O2'
_chemical_formula_sum 'C18 H20 N2 O2'
_chemical_formula_weight 296.4
_chemical_name_systematic
;
3,3'-(Ethane-1,2-diyl)bis(3,4-dihydro-2<i>H</i>-1,3-benzoxazine)
;
_space_group_IT_number 4
_symmetry_cell_setting monoclinic
_symmetry_space_group_name_Hall 'P 2yb'
_symmetry_space_group_name_H-M 'P 1 21 1'
_cell_angle_alpha 90
_cell_angle_beta 102.623(18)
_cell_angle_gamma 90
_cell_formula_units_Z 2
_cell_length_a 10.868(2)
_cell_length_b 5.1693(13)
_cell_length_c 13.327(3)
_cell_measurement_reflns_used 1061
_cell_measurement_temperature 120
_cell_measurement_theta_max 65.49
_cell_measurement_theta_min 3.39
_cell_volume 730.6(3)
_computing_cell_refinement 'CrysAlis PRO (Agilent, 2010)'
_computing_data_collection 'CrysAlis PRO (Agilent, 2010)'
_computing_data_reduction 'CrysAlis PRO (Agilent, 2010)'
_computing_molecular_graphics 'DIAMOND (Brandenburg & Putz, 2005)'
_computing_publication_material 'JANA2006 (Pet\<r\'i\<cek <i>et al.</i>, 2006)'
_computing_structure_refinement 'JANA2006 (Pet\<r\'i\<cek <i>et al.</i>, 2006)'
_computing_structure_solution 'SIR2002 (Burla <i>et al.</i>, 2003)'
_diffrn_ambient_temperature 120
_diffrn_detector_area_resol_mean 10.3784
_diffrn_measured_fraction_theta_full 0.98
_diffrn_measured_fraction_theta_max 0.95
_diffrn_measurement_device 'four-cycle diffractometer'
_diffrn_measurement_device_type 'Agilent Xcalibur diffractometer with an Atlas (Gemini ultra Cu) detector'
_diffrn_measurement_method 'Rotation method data acquisition using \w scans'
_diffrn_radiation_monochromator mirror
_diffrn_radiation_source 'Enhance Ultra (Cu) X-ray Source'
_diffrn_radiation_type 'Cu K\a'
_diffrn_radiation_wavelength 1.5418
_diffrn_reflns_av_R_equivalents 0.0788
_diffrn_reflns_av_sigmaI/netI 0.0926
_diffrn_reflns_limit_h_max 9
_diffrn_reflns_limit_h_min -12
_diffrn_reflns_limit_k_max 5
_diffrn_reflns_limit_k_min -4
_diffrn_reflns_limit_l_max 15
_diffrn_reflns_limit_l_min -15
_diffrn_reflns_number 2799
_diffrn_reflns_reduction_process
;
Integration of the CCD images was done by program CrysAlisPro
(Agilent Technologies, 2010). The same program was used for indexing of the
crystal shape and absorption correction.
;
_diffrn_reflns_theta_full 63.48
_diffrn_reflns_theta_max 65.71
_diffrn_reflns_theta_min 3.4
_diffrn_standards_number 0
_exptl_absorpt_coefficient_mu 0.708
_exptl_absorpt_correction_T_max 1
_exptl_absorpt_correction_T_min 0.77
_exptl_absorpt_correction_type multi-scan
_exptl_absorpt_process_details
;
(CrysAlis PRO; Agilent, 2010)
;
_exptl_crystal_colour colourless
_exptl_crystal_density_diffrn 1.3467
_exptl_crystal_density_method 'not measured'
_exptl_crystal_description needle
_exptl_crystal_F_000 316
_exptl_crystal_size_max 0.971
_exptl_crystal_size_mid 0.101
_exptl_crystal_size_min 0.039
_refine_diff_density_max 0.28
_refine_diff_density_min -0.25
_refine_ls_extinction_method none
_refine_ls_goodness_of_fit_ref 1.38
_refine_ls_hydrogen_treatment constr
_refine_ls_number_constraints 81
_refine_ls_number_parameters 199
_refine_ls_number_reflns 1341
_refine_ls_number_restraints 0
_refine_ls_R_factor_all 0.1055
_refine_ls_R_factor_gt 0.0670
_refine_ls_shift/su_max 0.0039
_refine_ls_shift/su_mean 0.0006
_refine_ls_structure_factor_coef Fsqd
_refine_ls_weighting_details w=1/[\s^2^(I)+0.0016I^2^]
_refine_ls_weighting_scheme sigma
_refine_ls_wR_factor_gt 0.1503
_refine_ls_wR_factor_ref 0.1706
_reflns_number_gt 785
_reflns_number_total 1341
_reflns_threshold_expression I>3\s(I)
_cod_data_source_file bt5748.cif
_cod_data_source_block I
_cod_original_sg_symbol_H-M 'P 21'
_cod_database_code 2233103
_cod_database_fobs_code 2233103

loop_
_symmetry_equiv_pos_site_id
_symmetry_equiv_pos_as_xyz
1 x,y,z
2 -x,y+1/2,-z

loop_
_atom_site_type_symbol
_atom_site_label
_atom_site_fract_x
_atom_site_fract_y
_atom_site_fract_z
_atom_site_U_iso_or_equiv
_atom_site_adp_type
_atom_site_calc_flag
_atom_site_refinement_flags
_atom_site_occupancy
_atom_site_symmetry_multiplicity
C C1 0.9998(6) 0.619(2) 0.7044(5) 0.038(2) Uani d . 1 2
N N1 1.0853(5) 0.4006(19) 0.7006(4) 0.040(2) Uani d . 1 2
C C2 1.2051(7) 0.420(2) 0.7681(6) 0.049(3) Uani d . 1 2
O O1 1.2790(5) 0.6444(18) 0.7528(4) 0.0482(19) Uani d . 1 2
C C3 1.2853(7) 0.677(2) 0.6506(5) 0.039(3) Uani d . 1 2
C C4 1.3740(7) 0.854(2) 0.6314(6) 0.050(3) Uani d . 1 2
C C5 1.3841(7) 0.898(2) 0.5301(6) 0.051(3) Uani d . 1 2
C C6 1.3057(7) 0.766(2) 0.4522(6) 0.049(3) Uani d . 1 2
C C7 1.2171(7) 0.595(2) 0.4717(6) 0.046(3) Uani d . 1 2
C C8 1.2051(7) 0.549(2) 0.5724(5) 0.036(2) Uani d . 1 2
C C9 1.1083(7) 0.361(2) 0.5963(5) 0.040(3) Uani d . 1 2
C C10 0.9615(6) 0.630(2) 0.8071(5) 0.039(2) Uani d . 1 2
N N2 0.8679(5) 0.8366(19) 0.8073(4) 0.036(2) Uani d . 1 2
C C11 0.8763(7) 0.948(2) 0.9069(5) 0.039(3) Uani d . 1 2
O O2 0.8508(4) 0.7615(18) 0.9838(3) 0.0389(16) Uani d . 1 2
C C12 0.7491(7) 0.605(2) 0.9472(5) 0.036(2) Uani d . 1 2
C C13 0.7116(6) 0.445(2) 1.0211(5) 0.037(2) Uani d . 1 2
C C14 0.6127(7) 0.273(2) 0.9901(6) 0.043(3) Uani d . 1 2
C C15 0.5531(7) 0.262(2) 0.8873(5) 0.039(2) Uani d . 1 2
C C16 0.5905(6) 0.416(2) 0.8150(5) 0.040(3) Uani d . 1 2
C C17 0.6897(6) 0.589(2) 0.8434(5) 0.033(2) Uani d . 1 2
C C18 0.7386(6) 0.756(2) 0.7673(5) 0.035(2) Uani d . 1 2
H H1a 0.925907 0.601938 0.65019 0.0451 Uiso calc R 1 2
H H1b 1.040864 0.777887 0.693451 0.0451 Uiso calc R 1 2
H H2a 1.252659 0.265585 0.763506 0.0584 Uiso calc R 1 2
H H2b 1.195273 0.416764 0.837985 0.0584 Uiso calc R 1 2
H H4 1.427396 0.94568 0.687131 0.0595 Uiso calc R 1 2
H H5 1.444994 1.018264 0.5152 0.0611 Uiso calc R 1 2
H H6 1.313009 0.793375 0.382469 0.0593 Uiso calc R 1 2
H H7 1.163036 0.505915 0.415763 0.0546 Uiso calc R 1 2
H H9a 1.030594 0.380027 0.546277 0.0478 Uiso calc R 1 2
H H9b 1.136814 0.186835 0.590176 0.0478 Uiso calc R 1 2
H H10a 0.926386 0.466841 0.820454 0.0473 Uiso calc R 1 2
H H10b 1.034626 0.662279 0.860732 0.0473 Uiso calc R 1 2
H H11a 0.958427 1.021981 0.930714 0.0474 Uiso calc R 1 2
H H11b 0.818703 1.090401 0.901728 0.0474 Uiso calc R 1 2
H H13 0.754437 0.454456 1.092073 0.0449 Uiso calc R 1 2
H H14 0.585732 0.163708 1.039393 0.0519 Uiso calc R 1 2
H H15 0.484253 0.143471 0.865763 0.0472 Uiso calc R 1 2
H H16 0.547427 0.403116 0.744117 0.0481 Uiso calc R 1 2
H H18a 0.733488 0.661676 0.70447 0.0422 Uiso calc R 1 2
H H18b 0.685945 0.905848 0.750886 0.0422 Uiso calc R 1 2

loop_
_atom_site_aniso_label
_atom_site_aniso_U_11
_atom_site_aniso_U_22
_atom_site_aniso_U_33
_atom_site_aniso_U_12
_atom_site_aniso_U_13
_atom_site_aniso_U_23
_atom_site_aniso_type_symbol
C1 0.041(4) 0.046(4) 0.027(3) 0.005(4) 0.010(3) 0.005(3) C
N1 0.042(3) 0.041(3) 0.038(4) 0.008(3) 0.012(3) 0.002(3) N
C2 0.058(5) 0.053(5) 0.037(4) 0.011(5) 0.013(4) 0.010(4) C
O1 0.049(3) 0.064(3) 0.029(3) 0.002(3) 0.003(2) -0.004(3) O
C3 0.044(5) 0.044(4) 0.029(4) -0.002(4) 0.008(3) -0.001(3) C
C4 0.039(4) 0.050(5) 0.059(6) -0.001(4) 0.009(4) -0.017(4) C
C5 0.053(5) 0.035(4) 0.068(6) -0.005(4) 0.022(4) -0.006(4) C
C6 0.060(5) 0.040(4) 0.053(5) 0.003(5) 0.023(4) 0.004(4) C
C7 0.054(5) 0.040(4) 0.043(4) 0.002(4) 0.010(4) -0.001(4) C
C8 0.045(4) 0.034(4) 0.028(4) 0.004(4) 0.009(3) -0.002(3) C
C9 0.047(5) 0.035(4) 0.040(4) -0.002(3) 0.014(3) -0.004(3) C
C10 0.048(4) 0.044(4) 0.025(4) 0.006(4) 0.006(3) 0.003(3) C
N2 0.036(3) 0.041(3) 0.033(4) 0.003(3) 0.010(3) 0.002(3) N
C11 0.042(4) 0.034(4) 0.042(4) -0.003(4) 0.008(3) 0.004(3) C
O2 0.046(3) 0.036(2) 0.032(3) -0.008(3) 0.004(2) -0.001(2) O
C12 0.039(4) 0.033(4) 0.035(4) 0.000(4) 0.009(3) -0.001(3) C
C13 0.043(4) 0.046(4) 0.024(4) 0.003(4) 0.011(3) -0.003(3) C
C14 0.050(5) 0.041(4) 0.041(4) -0.001(4) 0.016(3) -0.004(4) C
C15 0.044(4) 0.035(4) 0.039(4) -0.004(4) 0.008(3) -0.001(3) C
C16 0.043(4) 0.042(4) 0.035(4) 0.004(4) 0.008(3) -0.004(3) C
C17 0.038(4) 0.039(4) 0.022(3) 0.003(4) 0.005(3) -0.007(3) C
C18 0.046(4) 0.030(3) 0.028(4) 0.008(4) 0.006(3) 0.006(3) C

loop_
_atom_type_symbol
_atom_type_scat_dispersion_real
_atom_type_scat_dispersion_imag
_atom_type_scat_source
C 0.0181 0.0091 'International Tables Vol C tables 4.2.6.8 and 6.1.1.1'
H 0.0000 0.0000 'International Tables Vol C tables 4.2.6.8 and 6.1.1.1'
N 0.0311 0.0180 'International Tables Vol C tables 4.2.6.8 and 6.1.1.1'
O 0.0492 0.0322 'International Tables Vol C tables 4.2.6.8 and 6.1.1.1'

loop_
_geom_angle_atom_site_label_1
_geom_angle_atom_site_label_2
_geom_angle_atom_site_label_3
_geom_angle
N1 C1 C10 111.1(7)
N1 C1 H1a 109.4711
N1 C1 H1b 109.4709
C10 C1 H1a 109.4717
C10 C1 H1b 109.4713
H1a C1 H1b 107.7691
C1 N1 C2 115.1(8)
C1 N1 C9 112.2(6)
C2 N1 C9 106.6(6)
N1 C2 O1 115.3(7)
N1 C2 H2a 109.4712
N1 C2 H2b 109.4708
O1 C2 H2a 109.4715
O1 C2 H2b 109.4712
H2a C2 H2b 102.9256
C2 O1 C3 112.5(7)
O1 C3 C4 116.4(7)
O1 C3 C8 121.8(8)
C4 C3 C8 121.8(7)
C3 C4 C5 119.1(8)
C3 C4 H4 120.4314
C5 C4 H4 120.4309
C4 C5 C6 119.0(9)
C4 C5 H5 120.5111
C6 C5 H5 120.5112
C5 C6 C7 121.4(8)
C5 C6 H6 119.2825
C7 C6 H6 119.2824
C6 C7 C8 120.5(7)
C6 C7 H7 119.7553
C8 C7 H7 119.7559
C3 C8 C7 118.1(8)
C3 C8 C9 120.3(7)
C7 C8 C9 121.6(7)
N1 C9 C8 112.0(7)
N1 C9 H9a 109.4708
N1 C9 H9b 109.4706
C8 C9 H9a 109.4711
C8 C9 H9b 109.4722
H9a C9 H9b 106.8364
C1 C10 N2 110.8(7)
C1 C10 H10a 109.4713
C1 C10 H10b 109.4708
N2 C10 H10a 109.4714
N2 C10 H10b 109.4714
H10a C10 H10b 108.1247
C10 N2 C11 112.8(6)
C10 N2 C18 113.9(8)
C11 N2 C18 108.4(6)
N2 C11 O2 113.5(8)
N2 C11 H11a 109.4711
N2 C11 H11b 109.4713
O2 C11 H11a 109.4716
O2 C11 H11b 109.4711
H11a C11 H11b 105.115
C11 O2 C12 113.3(5)
O2 C12 C13 115.5(6)
O2 C12 C17 123.5(8)
C13 C12 C17 120.9(8)
C12 C13 C14 119.4(6)
C12 C13 H13 120.2967
C14 C13 H13 120.2963
C13 C14 C15 119.2(8)
C13 C14 H14 120.4096
C15 C14 H14 120.4094
C14 C15 C16 121.5(8)
C14 C15 H15 119.2499
C16 C15 H15 119.2504
C15 C16 C17 120.8(6)
C15 C16 H16 119.6195
C17 C16 H16 119.6206
C12 C17 C16 118.3(8)
C12 C17 C18 118.4(7)
C16 C17 C18 123.4(6)
N2 C18 C17 111.8(5)
N2 C18 H18a 109.4715
N2 C18 H18b 109.4717
C17 C18 H18a 109.471
C17 C18 H18b 109.4706
H18a C18 H18b 107.0112

loop_
_geom_bond_atom_site_label_1
_geom_bond_atom_site_label_2
_geom_bond_distance
C1 N1 1.471(13)
C1 C10 1.516(10)
C1 H1a 0.96
C1 H1b 0.96
N1 C2 1.416(9)
N1 C9 1.480(10)
C2 O1 1.451(13)
C2 H2a 0.96
C2 H2b 0.96
O1 C3 1.388(9)
C3 C4 1.394(13)
C3 C8 1.373(11)
C4 C5 1.397(12)
C4 H4 0.96
C5 C6 1.373(12)
C5 H5 0.96
C6 C7 1.373(13)
C6 H6 0.96
C7 C8 1.397(11)
C7 H7 0.96
C8 C9 1.518(13)
C9 H9a 0.96
C9 H9b 0.96
C10 N2 1.474(12)
C10 H10a 0.96
C10 H10b 0.96
N2 C11 1.431(10)
N2 C18 1.450(9)
C11 O2 1.475(11)
C11 H11a 0.96
C11 H11b 0.96
O2 C12 1.370(10)
C12 C13 1.415(12)
C12 C17 1.395(9)
C13 C14 1.386(12)
C13 H13 0.96
C14 C15 1.383(9)
C14 H14 0.96
C15 C16 1.378(12)
C15 H15 0.96
C16 C17 1.390(12)
C16 H16 0.96
C17 C18 1.514(12)
C18 H18a 0.96
C18 H18b 0.96

loop_
_geom_hbond_atom_site_label_D
_geom_hbond_atom_site_label_H
_geom_hbond_atom_site_label_A
_geom_hbond_site_symmetry_A
_geom_hbond_distance_DH
_geom_hbond_distance_HA
_geom_hbond_distance_DA
_geom_hbond_angle_DHA
_geom_hbond_publ_flag
C11 H11a O2 2_757 0.96 2.47 3.415(10) 168.40 y
C11 H11b Cg4 1_565 0.96 2.58 3.523(10) 169 y

loop_
_cod_related_entry_id
_cod_related_entry_database
_cod_related_entry_code
1 ChemSpider 8238703
